data_2209161
loop_
_publ_author_name
'Khawar Rauf, M'
'Badshah, Amin'
'Bolte, Michael'

_publ_section_title
;
 1-(3-Chlorobenzoyl)-3-(3-chlorophenyl)thiourea
;
_journal_coeditor_code FL2022
_journal_issue 6
_journal_name_full 'Acta Crystallographica Section E'
_journal_page_first o2221
_journal_page_last o2222
_journal_paper_doi 10.1107/S1600536806016230
_journal_volume 62
_journal_year 2006
_chemical_formula_iupac 'C14 H10 Cl2 N2 O S'
_chemical_formula_moiety 'C14 H10 Cl2 N2 O S'
_chemical_formula_sum 'C14 H10 Cl2 N2 O S'
_chemical_formula_weight 325.20
_chemical_melting_point 406
_chemical_name_systematic
;
1-(3-Chlorobenzoyl)-3-(3-chlorophenyl)thiourea
;
_space_group_IT_number 14
_symmetry_cell_setting monoclinic
_symmetry_space_group_name_Hall '-P 2ybc'
_symmetry_space_group_name_H-M 'P 1 21/c 1'
_atom_sites_solution_hydrogens geom
_atom_sites_solution_primary direct
_atom_sites_solution_secondary difmap
_audit_creation_method SHELXL97
_cell_angle_alpha 90.00
_cell_angle_beta 93.887(8)
_cell_angle_gamma 90.00
_cell_formula_units_Z 4
_cell_length_a 3.9523(4)
_cell_length_b 23.762(3)
_cell_length_c 14.8970(14)
_cell_measurement_reflns_used 8056
_cell_measurement_temperature 173(2)
_cell_measurement_theta_max 25.8
_cell_measurement_theta_min 3.7
_cell_volume 1395.8(3)
_computing_cell_refinement X-AREA
_computing_data_collection 'X-AREA (Stoe & Cie, 2001)'
_computing_data_reduction X-AREA
_computing_molecular_graphics 'XP in SHELXTL-Plus (Sheldrick, 1991)'
_computing_publication_material SHELXL97
_computing_structure_refinement 'SHELXL97 (Sheldrick, 1997)'
_computing_structure_solution 'SHELXS97 (Sheldrick, 1990)'
_diffrn_ambient_temperature 173(2)
_diffrn_measured_fraction_theta_full 0.995
_diffrn_measured_fraction_theta_max 0.994
_diffrn_measurement_device_type 'Stoe IPDS-II two-circle'
_diffrn_measurement_method \w
_diffrn_radiation_monochromator graphite
_diffrn_radiation_source 'fine-focus sealed tube'
_diffrn_radiation_type MoK\a
_diffrn_radiation_wavelength 0.71073
_diffrn_reflns_av_R_equivalents 0.0802
_diffrn_reflns_av_sigmaI/netI 0.0637
_diffrn_reflns_limit_h_max 4
_diffrn_reflns_limit_h_min -4
_diffrn_reflns_limit_k_max 24
_diffrn_reflns_limit_k_min -28
_diffrn_reflns_limit_l_max 17
_diffrn_reflns_limit_l_min -17
_diffrn_reflns_number 8762
_diffrn_reflns_theta_full 25.00
_diffrn_reflns_theta_max 25.56
_diffrn_reflns_theta_min 3.69
_diffrn_standards_decay_% 0
_diffrn_standards_interval_time 0
_diffrn_standards_number 0
_exptl_absorpt_coefficient_mu 0.610
_exptl_absorpt_correction_T_max 0.9250
_exptl_absorpt_correction_T_min 0.8196
_exptl_absorpt_correction_type multi-scan
_exptl_absorpt_process_details '(MULABS; Spek, 2003; Blessing, 1995)'
_exptl_crystal_colour colourless
_exptl_crystal_density_diffrn 1.547
_exptl_crystal_density_method 'not measured'
_exptl_crystal_description needle
_exptl_crystal_F_000 664
_exptl_crystal_size_max 0.34
_exptl_crystal_size_mid 0.14
_exptl_crystal_size_min 0.13
_refine_diff_density_max 0.263
_refine_diff_density_min -0.363
_refine_ls_extinction_coef 0.0073(14)
_refine_ls_extinction_expression Fc^*^=kFc[1+0.001xFc^2^\l^3^/sin(2\q)]^-1/4^
_refine_ls_extinction_method 'SHELXL97 (Sheldrick, 1997)'
_refine_ls_goodness_of_fit_ref 0.990
_refine_ls_hydrogen_treatment mixed
_refine_ls_matrix_type full
_refine_ls_number_parameters 190
_refine_ls_number_reflns 2591
_refine_ls_number_restraints 0
_refine_ls_restrained_S_all 0.990
_refine_ls_R_factor_all 0.0584
_refine_ls_R_factor_gt 0.0402
_refine_ls_shift/su_max 0.001
_refine_ls_shift/su_mean 0.000
_refine_ls_structure_factor_coef Fsqd
_refine_ls_weighting_details 'calc w = 1/[\s^2^(Fo^2^)+(0.0481P)^2^] where P=(Fo^2^+2Fc^2^)/3'
_refine_ls_weighting_scheme calc
_refine_ls_wR_factor_gt 0.0873
_refine_ls_wR_factor_ref 0.0932
_reflns_number_gt 2024
_reflns_number_total 2591
_reflns_threshold_expression I>2\s(I)
_cod_data_source_file fl2022.cif
_cod_data_source_block I
_cod_depositor_comments
;
The following automatic conversions were performed:
'_symmetry_cell_setting' value 'Monoclinic' changed to 'monoclinic'
according to '/home/saulius/struct/CIF-dictionaries/cif_core.dic'
dictionary named 'cif_core.dic' version 2.4.1 from 2010-06-29.

Automatic conversion script
Id: cif_fix_enum 1527 2010-12-29 10:47:43Z saulius 

The following automatic conversions were performed:

'_symmetry_cell_setting' value 'Monoclinic' changed to 'monoclinic'
according to /home/saulius/struct/CIF-dictionaries/cif_core.dic
dictionary named 'cif_core.dic' version 2.4.1 from 2010-06-29.

Automatic conversion script
Id: cif_fix_values 1715 2011-07-08 13:25:40Z adriana 
;
_cod_original_sg_symbol_H-M 'P 21/c'
_cod_database_code 2209161
_cod_database_fobs_code 2209161

loop_
_symmetry_equiv_pos_as_xyz
'x, y, z'
'-x, y+1/2, -z+1/2'
'-x, -y, -z'
'x, -y-1/2, z-1/2'

loop_
_atom_site_type_symbol
_atom_site_label
_atom_site_fract_x
_atom_site_fract_y
_atom_site_fract_z
_atom_site_U_iso_or_equiv
_atom_site_adp_type
_atom_site_calc_flag
_atom_site_refinement_flags
_atom_site_occupancy
S S1 0.36245(15) 0.53607(3) 0.37741(4) 0.01765(17) Uani d . 1
Cl Cl1 0.89713(16) 0.70790(3) 0.88987(4) 0.02554(19) Uani d . 1
Cl Cl2 0.75379(18) 0.56070(3) 0.05065(4) 0.0317(2) Uani d . 1
C C1 0.8148(6) 0.64113(12) 0.55670(17) 0.0197(5) Uani d . 1
O O1 0.8382(5) 0.68843(9) 0.52509(12) 0.0312(5) Uani d . 1
N N1 0.6793(5) 0.59560(10) 0.50833(13) 0.0169(4) Uani d . 1
H H1 0.654(8) 0.5624(16) 0.538(2) 0.030(8) Uiso d . 1
C C2 0.5663(6) 0.59396(11) 0.41661(15) 0.0148(5) Uani d . 1
N N2 0.6267(5) 0.64010(10) 0.36916(14) 0.0182(5) Uani d . 1
H H2 0.700(7) 0.6713(15) 0.398(2) 0.027(8) Uiso d . 1
C C11 0.9269(6) 0.62820(11) 0.65322(16) 0.0167(5) Uani d . 1
C C12 0.8748(6) 0.66952(11) 0.71755(16) 0.0172(5) Uani d . 1
H H12 0.7735 0.7046 0.7007 0.021 Uiso calc R 1
C C13 0.9756(6) 0.65785(12) 0.80722(16) 0.0188(5) Uani d . 1
C C14 1.1340(6) 0.60757(12) 0.83280(16) 0.0205(6) Uani d . 1
H H14 1.2005 0.6006 0.8943 0.025 Uiso calc R 1
C C15 1.1939(6) 0.56780(12) 0.76780(17) 0.0207(5) Uani d . 1
H H15 1.3074 0.5337 0.7844 0.025 Uiso calc R 1
C C16 1.0876(6) 0.57770(11) 0.67772(16) 0.0179(5) Uani d . 1
H H16 1.1247 0.5501 0.6333 0.021 Uiso calc R 1
C C21 0.5616(6) 0.64577(12) 0.27316(16) 0.0167(5) Uani d . 1
C C22 0.6793(6) 0.60472(12) 0.21585(16) 0.0186(5) Uani d . 1
H H22 0.7973 0.5725 0.2391 0.022 Uiso calc R 1
C C23 0.6189(6) 0.61247(12) 0.12386(16) 0.0194(5) Uani d . 1
C C24 0.4525(6) 0.66035(13) 0.08841(17) 0.0229(6) Uani d . 1
H H24 0.4160 0.6651 0.0252 0.027 Uiso calc R 1
C C25 0.3421(6) 0.70068(12) 0.14657(17) 0.0222(6) Uani d . 1
H H25 0.2311 0.7335 0.1231 0.027 Uiso calc R 1
C C26 0.3924(6) 0.69351(12) 0.23986(17) 0.0205(6) Uani d . 1
H H26 0.3122 0.7209 0.2798 0.025 Uiso calc R 1

loop_
_atom_site_aniso_label
_atom_site_aniso_U_11
_atom_site_aniso_U_22
_atom_site_aniso_U_33
_atom_site_aniso_U_12
_atom_site_aniso_U_13
_atom_site_aniso_U_23
S1 0.0198(3) 0.0169(3) 0.0157(3) -0.0033(2) -0.0028(2) 0.0012(3)
Cl1 0.0358(4) 0.0283(4) 0.0125(3) 0.0061(3) 0.0013(2) -0.0038(3)
Cl2 0.0403(4) 0.0368(4) 0.0184(3) 0.0001(3) 0.0054(3) -0.0087(3)
C1 0.0237(13) 0.0203(15) 0.0151(12) -0.0025(10) 0.0026(9) -0.0009(11)
O1 0.0570(12) 0.0210(11) 0.0145(10) -0.0099(9) -0.0046(8) 0.0011(8)
N1 0.0250(10) 0.0160(12) 0.0095(10) -0.0018(9) -0.0005(8) 0.0006(9)
C2 0.0145(11) 0.0189(13) 0.0114(11) 0.0019(9) 0.0027(8) -0.0006(10)
N2 0.0279(11) 0.0173(12) 0.0091(10) -0.0028(9) -0.0018(8) -0.0003(8)
C11 0.0174(11) 0.0186(14) 0.0140(12) -0.0049(10) 0.0001(9) 0.0000(10)
C12 0.0196(11) 0.0177(14) 0.0143(12) 0.0000(10) 0.0005(9) 0.0021(10)
C13 0.0207(12) 0.0222(14) 0.0137(12) -0.0024(10) 0.0022(9) -0.0032(10)
C14 0.0251(13) 0.0238(15) 0.0120(12) -0.0031(11) -0.0033(9) 0.0026(10)
C15 0.0233(12) 0.0157(14) 0.0223(13) 0.0010(10) -0.0039(10) 0.0036(11)
C16 0.0170(11) 0.0208(14) 0.0160(12) -0.0027(10) 0.0018(9) -0.0024(10)
C21 0.0168(11) 0.0223(15) 0.0106(12) -0.0068(10) -0.0028(9) 0.0045(10)
C22 0.0210(12) 0.0205(14) 0.0142(12) -0.0026(10) 0.0000(9) 0.0019(10)
C23 0.0212(12) 0.0218(14) 0.0155(12) -0.0067(10) 0.0025(9) -0.0043(10)
C24 0.0227(12) 0.0307(16) 0.0145(12) -0.0063(11) -0.0034(10) 0.0063(11)
C25 0.0230(12) 0.0216(15) 0.0210(13) -0.0029(11) -0.0063(10) 0.0060(11)
C26 0.0215(12) 0.0203(15) 0.0194(13) -0.0022(10) -0.0001(9) 0.0008(11)

loop_
_atom_type_symbol
_atom_type_description
_atom_type_scat_dispersion_real
_atom_type_scat_dispersion_imag
_atom_type_scat_source
C C 0.0033 0.0016 'International Tables Vol C Tables 4.2.6.8 and 6.1.1.4'
H H 0.0000 0.0000 'International Tables Vol C Tables 4.2.6.8 and 6.1.1.4'
Cl Cl 0.1484 0.1585 'International Tables Vol C Tables 4.2.6.8 and 6.1.1.4'
N N 0.0061 0.0033 'International Tables Vol C Tables 4.2.6.8 and 6.1.1.4'
O O 0.0106 0.0060 'International Tables Vol C Tables 4.2.6.8 and 6.1.1.4'
S S 0.1246 0.1234 'International Tables Vol C Tables 4.2.6.8 and 6.1.1.4'

loop_
_geom_angle_atom_site_label_1
_geom_angle_atom_site_label_2
_geom_angle_atom_site_label_3
_geom_angle
O1 C1 N1 123.6(2)
O1 C1 C11 121.9(2)
N1 C1 C11 114.5(2)
C1 N1 C2 127.7(2)
C1 N1 H1 118(2)
C2 N1 H1 114(2)
N2 C2 N1 115.8(2)
N2 C2 S1 125.99(18)
N1 C2 S1 118.23(19)
C2 N2 C21 125.1(2)
C2 N2 H2 119(2)
C21 N2 H2 116(2)
C16 C11 C12 120.7(2)
C16 C11 C1 121.6(2)
C12 C11 C1 117.6(2)
C13 C12 C11 118.1(2)
C13 C12 H12 120.9
C11 C12 H12 120.9
C14 C13 C12 121.8(2)
C14 C13 Cl1 119.21(19)
C12 C13 Cl1 119.0(2)
C15 C14 C13 119.3(2)
C15 C14 H14 120.3
C13 C14 H14 120.3
C14 C15 C16 120.1(2)
C14 C15 H15 120.0
C16 C15 H15 120.0
C11 C16 C15 119.8(2)
C11 C16 H16 120.1
C15 C16 H16 120.1
C26 C21 C22 121.6(2)
C26 C21 N2 118.6(2)
C22 C21 N2 119.8(2)
C23 C22 C21 118.0(2)
C23 C22 H22 121.0
C21 C22 H22 121.0
C22 C23 C24 121.7(3)
C22 C23 Cl2 118.9(2)
C24 C23 Cl2 119.42(19)
C25 C24 C23 119.2(2)
C25 C24 H24 120.4
C23 C24 H24 120.4
C24 C25 C26 120.5(3)
C24 C25 H25 119.7
C26 C25 H25 119.7
C21 C26 C25 119.0(3)
C21 C26 H26 120.5
C25 C26 H26 120.5

loop_
_geom_bond_atom_site_label_1
_geom_bond_atom_site_label_2
_geom_bond_distance
_geom_bond_publ_flag
S1 C2 1.679(3) y
Cl1 C13 1.755(3) ?
Cl2 C23 1.751(3) ?
C1 O1 1.224(3) y
C1 N1 1.387(3) y
C1 C11 1.507(3) ?
N1 C2 1.409(3) y
N1 H1 0.92(4) ?
C2 N2 1.335(3) y
N2 C21 1.442(3) y
N2 H2 0.90(4) ?
C11 C16 1.395(4) ?
C11 C12 1.397(4) ?
C12 C13 1.396(3) ?
C12 H12 0.9500 ?
C13 C14 1.390(4) ?
C14 C15 1.385(4) ?
C14 H14 0.9500 ?
C15 C16 1.399(3) ?
C15 H15 0.9500 ?
C16 H16 0.9500 ?
C21 C26 1.391(4) ?
C21 C22 1.397(4) ?
C22 C23 1.387(3) ?
C22 H22 0.9500 ?
C23 C24 1.399(4) ?
C24 C25 1.382(4) ?
C24 H24 0.9500 ?
C25 C26 1.401(4) ?
C25 H25 0.9500 ?
C26 H26 0.9500 ?

loop_
_geom_hbond_atom_site_label_D
_geom_hbond_atom_site_label_H
_geom_hbond_atom_site_label_A
_geom_hbond_site_symmetry_A
_geom_hbond_distance_DH
_geom_hbond_distance_HA
_geom_hbond_distance_DA
_geom_hbond_angle_DHA
N2 H2 O1 . 0.90(4) 1.97(3) 2.674(3) 134(3)
N1 H1 S1 3_666 0.92(4) 2.66(4) 3.571(2) 175(3)
N2 H2 Cl1 4_575 0.90(4) 2.98(4) 3.773(3) 149(3)

loop_
_geom_torsion_atom_site_label_1
_geom_torsion_atom_site_label_2
_geom_torsion_atom_site_label_3
_geom_torsion_atom_site_label_4
_geom_torsion
O1 C1 N1 C2 3.9(4)
C11 C1 N1 C2 -177.2(2)
C1 N1 C2 N2 6.9(4)
C1 N1 C2 S1 -171.6(2)
N1 C2 N2 C21 174.1(2)
S1 C2 N2 C21 -7.6(4)
O1 C1 C11 C16 -141.8(3)
N1 C1 C11 C16 39.3(3)
O1 C1 C11 C12 36.1(4)
N1 C1 C11 C12 -142.8(2)
C16 C11 C12 C13 -2.5(4)
C1 C11 C12 C13 179.6(2)
C11 C12 C13 C14 2.1(4)
C11 C12 C13 Cl1 -177.43(18)
C12 C13 C14 C15 0.0(4)
Cl1 C13 C14 C15 179.5(2)
C13 C14 C15 C16 -1.7(4)
C12 C11 C16 C15 0.9(4)
C1 C11 C16 C15 178.7(2)
C14 C15 C16 C11 1.3(4)
C2 N2 C21 C26 132.4(3)
C2 N2 C21 C22 -50.0(3)
C26 C21 C22 C23 -0.8(4)
N2 C21 C22 C23 -178.4(2)
C21 C22 C23 C24 1.5(4)
C21 C22 C23 Cl2 -178.29(18)
C22 C23 C24 C25 -0.8(4)
Cl2 C23 C24 C25 179.04(19)
C23 C24 C25 C26 -0.7(4)
C22 C21 C26 C25 -0.6(4)
N2 C21 C26 C25 177.0(2)
C24 C25 C26 C21 1.3(4)

loop_
_cod_related_entry_id
_cod_related_entry_database
_cod_related_entry_code
1 ChemSpider 4121775
